data_2237045
loop_
_publ_author_name
'Davis, Wade L.'
'Muller, Alfred'

_publ_section_title
;
 <i>trans</i>-Di-\m-chlorido-bis{chlorido[tris(3,5-dimethylphenyl)phosphane-\k<i>P</i>]palladium(II)}
 dichloromethane monosolvate
;
_journal_coeditor_code SU2534
_journal_issue 12
_journal_name_full 'Acta Crystallographica Section E'
_journal_page_first m1563
_journal_page_last m1564
_journal_paper_doi 10.1107/S1600536812048556
_journal_volume 68
_journal_year 2012
_chemical_formula_iupac '[Pd2 Cl4 (C24 H27 P1)2], C H2 Cl2'
_chemical_formula_moiety 'C48 H54 Cl4 P2 Pd2, C H2 Cl2'
_chemical_formula_sum 'C49 H56 Cl6 P2 Pd2'
_chemical_formula_weight 1132.38
_chemical_name_systematic
;
<i>trans</i>-Di-\m-chlorido-bis{chlorido[tris(3,5-dimethylphenyl)phosphane-
\k<i>P</i>]palladium(II)} dichloromethane monosolvate
;
_space_group_IT_number 13
_symmetry_cell_setting monoclinic
_symmetry_space_group_name_Hall '-P 2yc'
_symmetry_space_group_name_H-M 'P 1 2/c 1'
_atom_sites_solution_hydrogens geom
_atom_sites_solution_primary direct
_atom_sites_solution_secondary difmap
_audit_creation_method 'WinGX routine CIF_UPDATE'
_cell_angle_alpha 90
_cell_angle_beta 117.576(8)
_cell_angle_gamma 90
_cell_formula_units_Z 2
_cell_length_a 14.747(2)
_cell_length_b 9.1038(13)
_cell_length_c 21.376(3)
_cell_measurement_reflns_used 4452
_cell_measurement_temperature 100(2)
_cell_measurement_theta_max 27.51
_cell_measurement_theta_min 2.24
_cell_volume 2543.8(6)
_computing_cell_refinement 'SAINT (Bruker, 2008)'
_computing_data_collection 'APEX2 (Bruker, 2011)'
_computing_data_reduction 'SAINT and XPREP (Bruker, 2008)'
_computing_molecular_graphics 'DIAMOND (Brandenburg & Putz, 2005)'
_computing_publication_material 'publCIF (Westrip, 2010) and WinGX (Farrugia, 2012)'
_computing_structure_refinement 'SHELXL97 (Sheldrick, 2008)'
_computing_structure_solution 'SIR97 (Altomare <i>et al.</i>, 1999)'
_diffrn_ambient_temperature 100(2)
_diffrn_detector_area_resol_mean 8.4
_diffrn_measured_fraction_theta_full 0.996
_diffrn_measured_fraction_theta_max 0.996
_diffrn_measurement_device_type 'Bruker APEX DUO 4K-CCD'
_diffrn_measurement_method '\f and \w scans'
_diffrn_radiation_monochromator graphite
_diffrn_radiation_source 'sealed tube'
_diffrn_radiation_type MoK\a
_diffrn_radiation_wavelength 0.71073
_diffrn_reflns_av_R_equivalents 0.0713
_diffrn_reflns_limit_h_max 19
_diffrn_reflns_limit_h_min -19
_diffrn_reflns_limit_k_max 12
_diffrn_reflns_limit_k_min -12
_diffrn_reflns_limit_l_max 28
_diffrn_reflns_limit_l_min -28
_diffrn_reflns_number 30952
_diffrn_reflns_theta_full 28.36
_diffrn_reflns_theta_max 28.36
_diffrn_reflns_theta_min 1.56
_diffrn_standards_decay_% 0
_diffrn_standards_interval_count 0
_diffrn_standards_interval_time 0
_diffrn_standards_number 0
_exptl_absorpt_coefficient_mu 1.117
_exptl_absorpt_correction_T_max 0.8684
_exptl_absorpt_correction_T_min 0.8158
_exptl_absorpt_correction_type multi-scan
_exptl_absorpt_process_details '(SADABS; Bruker, 2008)'
_exptl_crystal_colour orange
_exptl_crystal_density_diffrn 1.478
_exptl_crystal_density_method 'not measured'
_exptl_crystal_description cube
_exptl_crystal_F_000 1148
_exptl_crystal_size_max 0.19
_exptl_crystal_size_mid 0.16
_exptl_crystal_size_min 0.13
_refine_diff_density_max 0.901
_refine_diff_density_min -1.122
_refine_ls_extinction_method none
_refine_ls_goodness_of_fit_ref 1.025
_refine_ls_hydrogen_treatment constr
_refine_ls_matrix_type full
_refine_ls_number_parameters 273
_refine_ls_number_reflns 6349
_refine_ls_number_restraints 0
_refine_ls_restrained_S_all 1.025
_refine_ls_R_factor_all 0.0632
_refine_ls_R_factor_gt 0.0402
_refine_ls_shift/su_max 0.001
_refine_ls_shift/su_mean 0
_refine_ls_structure_factor_coef Fsqd
_refine_ls_weighting_details 'calc w=1/[\s^2^(Fo^2^)+(0.0419P)^2^+1.7351P] where P=(Fo^2^+2Fc^2^)/3'
_refine_ls_weighting_scheme calc
_refine_ls_wR_factor_gt 0.0877
_refine_ls_wR_factor_ref 0.0981
_reflns_number_gt 4776
_reflns_number_total 6349
_reflns_threshold_expression >2\s(I)
_cod_data_source_file su2534.cif
_cod_data_source_block I
_cod_original_sg_symbol_H-M 'P 2/c'
_cod_database_code 2237045
_cod_database_fobs_code 2237045

loop_
_symmetry_equiv_pos_as_xyz
'x, y, z'
'-x, y, -z+1/2'
'-x, -y, -z'
'x, -y, z-1/2'

loop_
_atom_site_type_symbol
_atom_site_label
_atom_site_fract_x
_atom_site_fract_y
_atom_site_fract_z
_atom_site_U_iso_or_equiv
_atom_site_adp_type
_atom_site_calc_flag
_atom_site_refinement_flags
_atom_site_occupancy
Pd Pd1 0.627522(18) 0.56103(3) 0.537254(13) 0.01368(8) Uani d . 1
Cl Cl1 0.49039(6) 0.53788(9) 0.42440(4) 0.01841(17) Uani d . 1
Cl Cl2 0.74975(6) 0.60182(10) 0.65077(4) 0.02141(19) Uani d . 1
P P1 0.72374(6) 0.67044(10) 0.49592(4) 0.01491(18) Uani d . 1
C C1 0.8616(2) 0.6459(4) 0.53793(17) 0.0175(7) Uani d . 1
C C2 0.9098(3) 0.5328(4) 0.58601(18) 0.0214(7) Uani d . 1
H H2 0.8715 0.472 0.6012 0.026 Uiso calc R 1
C C3 1.0148(3) 0.5092(4) 0.6118(2) 0.0258(8) Uani d . 1
C C4 1.0691(3) 0.3890(5) 0.6654(2) 0.0391(11) Uani d . 1
H H4A 1.0903 0.311 0.6434 0.059 Uiso calc R 1
H H4B 1.0226 0.3482 0.682 0.059 Uiso calc R 1
H H4C 1.1295 0.43 0.7055 0.059 Uiso calc R 1
C C5 1.0682(3) 0.6006(4) 0.5881(2) 0.0268(9) Uani d . 1
H H5 1.1393 0.5843 0.6051 0.032 Uiso calc R 1
C C6 1.0219(3) 0.7144(4) 0.54062(19) 0.0245(8) Uani d . 1
C C7 1.0833(3) 0.8123(5) 0.5172(2) 0.0371(10) Uani d . 1
H H7A 1.1272 0.7517 0.5045 0.056 Uiso calc R 1
H H7B 1.1258 0.8788 0.5558 0.056 Uiso calc R 1
H H7C 1.0367 0.87 0.4761 0.056 Uiso calc R 1
C C8 0.9174(2) 0.7360(4) 0.51530(18) 0.0202(7) Uani d . 1
H H8 0.8837 0.8125 0.4824 0.024 Uiso calc R 1
C C9 0.6976(2) 0.8629(4) 0.49952(18) 0.0174(7) Uani d . 1
C C10 0.7633(2) 0.9478(4) 0.55679(18) 0.0187(7) Uani d . 1
H H10 0.8275 0.909 0.5899 0.022 Uiso calc R 1
C C11 0.7352(3) 1.0906(4) 0.56585(19) 0.0224(8) Uani d . 1
C C12 0.8050(3) 1.1774(4) 0.6300(2) 0.0315(9) Uani d . 1
H H12A 0.8125 1.1266 0.6725 0.047 Uiso calc R 1
H H12B 0.7758 1.2752 0.6277 0.047 Uiso calc R 1
H H12C 0.8722 1.1871 0.6315 0.047 Uiso calc R 1
C C13 0.6423(3) 1.1449(4) 0.5154(2) 0.0234(8) Uani d . 1
H H13 0.6236 1.2422 0.5207 0.028 Uiso calc R 1
C C14 0.5749(3) 1.0627(4) 0.45713(19) 0.0228(8) Uani d . 1
C C15 0.4734(3) 1.1257(4) 0.4041(2) 0.0280(8) Uani d . 1
H H15A 0.4296 1.1409 0.4267 0.042 Uiso calc R 1
H H15B 0.4401 1.0573 0.3645 0.042 Uiso calc R 1
H H15C 0.4848 1.2198 0.3866 0.042 Uiso calc R 1
C C16 0.6032(3) 0.9208(4) 0.45022(19) 0.0199(7) Uani d . 1
H H16 0.5582 0.862 0.4116 0.024 Uiso calc R 1
C C17 0.6861(2) 0.6207(4) 0.40528(17) 0.0196(7) Uani d . 1
C C18 0.6758(3) 0.7236(4) 0.35443(18) 0.0244(8) Uani d . 1
H H18 0.6843 0.8251 0.3661 0.029 Uiso calc R 1
C C19 0.6527(3) 0.6785(5) 0.28588(19) 0.0305(9) Uani d . 1
C C20 0.6411(4) 0.7934(6) 0.2318(2) 0.0491(13) Uani d . 1
H H20A 0.5764 0.8459 0.217 0.074 Uiso calc R 1
H H20B 0.6413 0.7457 0.1907 0.074 Uiso calc R 1
H H20C 0.6981 0.863 0.2525 0.074 Uiso calc R 1
C C21 0.6429(3) 0.5291(5) 0.2705(2) 0.0338(10) Uani d . 1
H H21 0.6283 0.4982 0.2243 0.041 Uiso calc R 1
C C22 0.6539(3) 0.4227(5) 0.3208(2) 0.0286(9) Uani d . 1
C C23 0.6476(3) 0.2622(5) 0.3036(2) 0.0421(11) Uani d . 1
H H23A 0.6304 0.2069 0.336 0.063 Uiso calc R 1
H H23B 0.7137 0.2285 0.3085 0.063 Uiso calc R 1
H H23C 0.5946 0.2462 0.2549 0.063 Uiso calc R 1
C C24 0.6751(2) 0.4700(4) 0.38800(19) 0.0228(8) Uani d . 1
H H24 0.6822 0.3997 0.4229 0.027 Uiso calc R 1
Cl Cl3 0.94842(13) 0.9023(2) 0.79374(9) 0.0900(6) Uani d . 1
C C25 1 0.7942(9) 0.75 0.075(3) Uani d S 1
H H25A 0.9457 0.7302 0.7153 0.09 Uiso calc PR 0.5
H H25B 1.0543 0.7302 0.7847 0.09 Uiso calc PR 0.5

loop_
_atom_site_aniso_label
_atom_site_aniso_U_11
_atom_site_aniso_U_22
_atom_site_aniso_U_33
_atom_site_aniso_U_12
_atom_site_aniso_U_13
_atom_site_aniso_U_23
Pd1 0.01213(12) 0.01374(13) 0.01494(13) 0.00036(10) 0.00608(9) -0.00087(10)
Cl1 0.0153(4) 0.0246(4) 0.0149(4) -0.0037(3) 0.0066(3) -0.0005(3)
Cl2 0.0167(4) 0.0287(5) 0.0168(4) -0.0024(3) 0.0061(3) -0.0026(3)
P1 0.0136(4) 0.0145(4) 0.0174(4) 0.0015(3) 0.0077(3) -0.0005(3)
C1 0.0139(15) 0.0186(18) 0.0211(17) 0.0003(13) 0.0089(14) -0.0036(14)
C2 0.0171(16) 0.0199(19) 0.0270(18) -0.0014(13) 0.0101(15) -0.0013(15)
C3 0.0186(17) 0.024(2) 0.032(2) 0.0030(15) 0.0097(16) -0.0002(17)
C4 0.0206(19) 0.042(3) 0.049(3) 0.0067(18) 0.0111(19) 0.010(2)
C5 0.0147(16) 0.029(2) 0.037(2) 0.0013(14) 0.0121(16) -0.0086(17)
C6 0.0190(17) 0.025(2) 0.031(2) -0.0029(14) 0.0133(16) -0.0064(16)
C7 0.025(2) 0.033(2) 0.062(3) -0.0014(17) 0.027(2) -0.001(2)
C8 0.0187(17) 0.0180(18) 0.0257(18) 0.0014(13) 0.0119(15) -0.0018(15)
C9 0.0187(16) 0.0142(17) 0.0248(17) 0.0012(13) 0.0147(14) 0.0018(14)
C10 0.0170(15) 0.0184(17) 0.0245(17) 0.0022(14) 0.0129(14) 0.0022(15)
C11 0.0299(19) 0.0149(18) 0.0302(19) -0.0010(14) 0.0206(17) -0.0012(14)
C12 0.040(2) 0.017(2) 0.038(2) -0.0007(17) 0.0180(19) -0.0064(17)
C13 0.0294(19) 0.0130(17) 0.035(2) 0.0037(14) 0.0212(17) 0.0038(15)
C14 0.0248(18) 0.0220(18) 0.0297(19) 0.0069(15) 0.0194(16) 0.0087(16)
C15 0.029(2) 0.022(2) 0.034(2) 0.0102(16) 0.0150(17) 0.0080(17)
C16 0.0183(16) 0.0172(18) 0.0272(18) 0.0019(13) 0.0131(15) 0.0026(15)
C17 0.0122(15) 0.028(2) 0.0191(17) 0.0012(14) 0.0078(14) -0.0027(15)
C18 0.0187(17) 0.033(2) 0.0215(18) 0.0006(15) 0.0097(15) 0.0018(16)
C19 0.0182(18) 0.054(3) 0.0200(18) 0.0020(17) 0.0095(15) 0.0014(19)
C20 0.051(3) 0.071(4) 0.024(2) 0.002(3) 0.016(2) 0.010(2)
C21 0.0173(18) 0.064(3) 0.0196(18) -0.0011(18) 0.0084(15) -0.012(2)
C22 0.0131(16) 0.045(3) 0.0268(19) 0.0006(16) 0.0085(15) -0.0130(18)
C23 0.035(2) 0.051(3) 0.037(2) -0.003(2) 0.014(2) -0.023(2)
C24 0.0164(16) 0.028(2) 0.0242(18) 0.0018(14) 0.0098(15) -0.0050(15)
Cl3 0.0711(11) 0.1022(14) 0.0712(10) -0.0143(10) 0.0113(9) 0.0306(10)
C25 0.061(5) 0.052(5) 0.070(5) 0 -0.006(4) 0

loop_
_atom_type_symbol
_atom_type_description
_atom_type_scat_dispersion_real
_atom_type_scat_dispersion_imag
_atom_type_scat_source
C C 0.0033 0.0016 'International Tables Vol C Tables 4.2.6.8 and 6.1.1.4'
H H 0 0 'International Tables Vol C Tables 4.2.6.8 and 6.1.1.4'
Cl Cl 0.1484 0.1585 'International Tables Vol C Tables 4.2.6.8 and 6.1.1.4'
P P 0.1023 0.0942 'International Tables Vol C Tables 4.2.6.8 and 6.1.1.4'
Pd Pd -0.9988 1.0072 'International Tables Vol C Tables 4.2.6.8 and 6.1.1.4'

loop_
_geom_angle_atom_site_label_1
_geom_angle_atom_site_label_2
_geom_angle_atom_site_label_3
_geom_angle_site_symmetry_1
_geom_angle_site_symmetry_3
_geom_angle
P1 Pd1 Cl2 . . 90.82(3)
P1 Pd1 Cl1 . . 92.10(3)
Cl2 Pd1 Cl1 . . 173.20(3)
P1 Pd1 Cl1 . 3_666 173.90(3)
Cl2 Pd1 Cl1 . 3_666 92.18(3)
Cl1 Pd1 Cl1 . 3_666 84.35(3)
Pd1 Cl1 Pd1 . 3_666 95.65(3)
C9 P1 C17 . . 108.87(16)
C9 P1 C1 . . 108.11(16)
C17 P1 C1 . . 102.52(15)
C9 P1 Pd1 . . 103.29(11)
C17 P1 Pd1 . . 112.19(12)
C1 P1 Pd1 . . 121.50(12)
C2 C1 C8 . . 120.5(3)
C2 C1 P1 . . 121.8(3)
C8 C1 P1 . . 117.4(3)
C1 C2 C3 . . 119.8(3)
C1 C2 H2 . . 120.1
C3 C2 H2 . . 120.1
C5 C3 C2 . . 118.3(3)
C5 C3 C4 . . 121.1(3)
C2 C3 C4 . . 120.6(3)
C3 C4 H4A . . 109.5
C3 C4 H4B . . 109.5
H4A C4 H4B . . 109.5
C3 C4 H4C . . 109.5
H4A C4 H4C . . 109.5
H4B C4 H4C . . 109.5
C6 C5 C3 . . 122.8(3)
C6 C5 H5 . . 118.6
C3 C5 H5 . . 118.6
C5 C6 C8 . . 118.1(3)
C5 C6 C7 . . 121.0(3)
C8 C6 C7 . . 120.9(3)
C6 C7 H7A . . 109.5
C6 C7 H7B . . 109.5
H7A C7 H7B . . 109.5
C6 C7 H7C . . 109.5
H7A C7 H7C . . 109.5
H7B C7 H7C . . 109.5
C6 C8 C1 . . 120.4(3)
C6 C8 H8 . . 119.8
C1 C8 H8 . . 119.8
C10 C9 C16 . . 119.8(3)
C10 C9 P1 . . 120.1(3)
C16 C9 P1 . . 119.4(3)
C9 C10 C11 . . 120.4(3)
C9 C10 H10 . . 119.8
C11 C10 H10 . . 119.8
C13 C11 C10 . . 118.2(3)
C13 C11 C12 . . 122.4(3)
C10 C11 C12 . . 119.5(3)
C11 C12 H12A . . 109.5
C11 C12 H12B . . 109.5
H12A C12 H12B . . 109.5
C11 C12 H12C . . 109.5
H12A C12 H12C . . 109.5
H12B C12 H12C . . 109.5
C11 C13 C14 . . 122.8(3)
C11 C13 H13 . . 118.6
C14 C13 H13 . . 118.6
C16 C14 C13 . . 117.9(3)
C16 C14 C15 . . 121.1(3)
C13 C14 C15 . . 121.0(3)
C14 C15 H15A . . 109.5
C14 C15 H15B . . 109.5
H15A C15 H15B . . 109.5
C14 C15 H15C . . 109.5
H15A C15 H15C . . 109.5
H15B C15 H15C . . 109.5
C14 C16 C9 . . 120.9(3)
C14 C16 H16 . . 119.5
C9 C16 H16 . . 119.5
C18 C17 C24 . . 119.6(3)
C18 C17 P1 . . 122.5(3)
C24 C17 P1 . . 117.7(3)
C17 C18 C19 . . 120.3(4)
C17 C18 H18 . . 119.8
C19 C18 H18 . . 119.8
C21 C19 C18 . . 118.8(4)
C21 C19 C20 . . 122.3(4)
C18 C19 C20 . . 118.9(4)
C19 C20 H20A . . 109.5
C19 C20 H20B . . 109.5
H20A C20 H20B . . 109.5
C19 C20 H20C . . 109.5
H20A C20 H20C . . 109.5
H20B C20 H20C . . 109.5
C19 C21 C22 . . 122.1(4)
C19 C21 H21 . . 118.9
C22 C21 H21 . . 118.9
C24 C22 C21 . . 118.1(4)
C24 C22 C23 . . 121.0(4)
C21 C22 C23 . . 120.8(4)
C22 C23 H23A . . 109.5
C22 C23 H23B . . 109.5
H23A C23 H23B . . 109.5
C22 C23 H23C . . 109.5
H23A C23 H23C . . 109.5
H23B C23 H23C . . 109.5
C22 C24 C17 . . 121.0(4)
C22 C24 H24 . . 119.5
C17 C24 H24 . . 119.5
Cl3 C25 Cl3 . 2_756 111.8(5)
Cl3 C25 H25A . . 109.3
Cl3 C25 H25A 2_756 . 109.3
Cl3 C25 H25B . . 109.3
Cl3 C25 H25B 2_756 . 109.3
H25A C25 H25B . . 107.9

loop_
_geom_bond_atom_site_label_1
_geom_bond_atom_site_label_2
_geom_bond_site_symmetry_2
_geom_bond_distance
Pd1 P1 . 2.2241(9)
Pd1 Cl2 . 2.2859(9)
Pd1 Cl1 . 2.3317(9)
Pd1 Cl1 3_666 2.4138(8)
Cl1 Pd1 3_666 2.4138(8)
P1 C9 . 1.803(4)
P1 C17 . 1.809(3)
P1 C1 . 1.816(3)
C1 C2 . 1.395(5)
C1 C8 . 1.397(5)
C2 C3 . 1.398(5)
C2 H2 . 0.95
C3 C5 . 1.392(5)
C3 C4 . 1.519(5)
C4 H4A . 0.98
C4 H4B . 0.98
C4 H4C . 0.98
C5 C6 . 1.388(5)
C5 H5 . 0.95
C6 C8 . 1.391(5)
C6 C7 . 1.512(5)
C7 H7A . 0.98
C7 H7B . 0.98
C7 H7C . 0.98
C8 H8 . 0.95
C9 C10 . 1.392(5)
C9 C16 . 1.402(5)
C10 C11 . 1.405(5)
C10 H10 . 0.95
C11 C13 . 1.384(5)
C11 C12 . 1.502(5)
C12 H12A . 0.98
C12 H12B . 0.98
C12 H12C . 0.98
C13 C14 . 1.399(5)
C13 H13 . 0.95
C14 C16 . 1.387(5)
C14 C15 . 1.511(5)
C15 H15A . 0.98
C15 H15B . 0.98
C15 H15C . 0.98
C16 H16 . 0.95
C17 C18 . 1.389(5)
C17 C24 . 1.410(5)
C18 C19 . 1.404(5)
C18 H18 . 0.95
C19 C21 . 1.391(6)
C19 C20 . 1.509(6)
C20 H20A . 0.98
C20 H20B . 0.98
C20 H20C . 0.98
C21 C22 . 1.401(6)
C21 H21 . 0.95
C22 C24 . 1.389(5)
C22 C23 . 1.500(6)
C23 H23A . 0.98
C23 H23B . 0.98
C23 H23C . 0.98
C24 H24 . 0.95
Cl3 C25 . 1.755(5)
C25 Cl3 2_756 1.755(5)
C25 H25A . 0.99
C25 H25B . 0.99

loop_
_geom_hbond_atom_site_label_D
_geom_hbond_atom_site_label_H
_geom_hbond_atom_site_label_A
_geom_hbond_site_symmetry_A
_geom_hbond_distance_DH
_geom_hbond_distance_HA
_geom_hbond_distance_DA
_geom_hbond_angle_DHA
C25 H25A Cl2 . 0.99 2.82 3.733(4) 154
C21 H21 Cl1 2_655 0.95 2.85 3.693(4) 148
C5 H5 Cg1 3_766 0.95 2.95 3.847(5) 159
C15 H15A Cg2 3_676 0.99 2.79 3.620(5) 143

loop_
_geom_torsion_atom_site_label_1
_geom_torsion_atom_site_label_2
_geom_torsion_atom_site_label_3
_geom_torsion_atom_site_label_4
_geom_torsion_site_symmetry_1
_geom_torsion_site_symmetry_4
_geom_torsion
P1 Pd1 Cl1 Pd1 . 3_666 -175.03(3)
Cl1 Pd1 Cl1 Pd1 3_666 3_666 0
Cl2 Pd1 P1 C9 . . -82.49(12)
Cl1 Pd1 P1 C9 . . 91.38(12)
Cl2 Pd1 P1 C17 . . 160.43(13)
Cl1 Pd1 P1 C17 . . -25.71(13)
Cl2 Pd1 P1 C1 . . 38.80(13)
Cl1 Pd1 P1 C1 . . -147.34(13)
C9 P1 C1 C2 . . 134.7(3)
C17 P1 C1 C2 . . -110.4(3)
Pd1 P1 C1 C2 . . 15.8(3)
C9 P1 C1 C8 . . -51.4(3)
C17 P1 C1 C8 . . 63.6(3)
Pd1 P1 C1 C8 . . -170.3(2)
C8 C1 C2 C3 . . 0.0(5)
P1 C1 C2 C3 . . 173.7(3)
C1 C2 C3 C5 . . -0.1(5)
C1 C2 C3 C4 . . 178.6(4)
C2 C3 C5 C6 . . 0.6(6)
C4 C3 C5 C6 . . -178.1(4)
C3 C5 C6 C8 . . -0.8(6)
C3 C5 C6 C7 . . 179.0(4)
C5 C6 C8 C1 . . 0.6(5)
C7 C6 C8 C1 . . -179.2(3)
C2 C1 C8 C6 . . -0.2(5)
P1 C1 C8 C6 . . -174.2(3)
C17 P1 C9 C10 . . -144.0(3)
C1 P1 C9 C10 . . -33.4(3)
Pd1 P1 C9 C10 . . 96.6(3)
C17 P1 C9 C16 . . 45.8(3)
C1 P1 C9 C16 . . 156.4(3)
Pd1 P1 C9 C16 . . -73.6(3)
C16 C9 C10 C11 . . 0.6(5)
P1 C9 C10 C11 . . -169.5(3)
C9 C10 C11 C13 . . -1.7(5)
C9 C10 C11 C12 . . 177.0(3)
C10 C11 C13 C14 . . 1.4(5)
C12 C11 C13 C14 . . -177.2(3)
C11 C13 C14 C16 . . 0.0(5)
C11 C13 C14 C15 . . 179.0(3)
C13 C14 C16 C9 . . -1.2(5)
C15 C14 C16 C9 . . 179.8(3)
C10 C9 C16 C14 . . 0.9(5)
P1 C9 C16 C14 . . 171.1(3)
C9 P1 C17 C18 . . 21.2(3)
C1 P1 C17 C18 . . -93.2(3)
Pd1 P1 C17 C18 . . 134.9(3)
C9 P1 C17 C24 . . -163.9(3)
C1 P1 C17 C24 . . 81.8(3)
Pd1 P1 C17 C24 . . -50.2(3)
C24 C17 C18 C19 . . 1.1(5)
P1 C17 C18 C19 . . 176.0(3)
C17 C18 C19 C21 . . -1.6(5)
C17 C18 C19 C20 . . 179.5(3)
C18 C19 C21 C22 . . 1.0(5)
C20 C19 C21 C22 . . 179.9(4)
C19 C21 C22 C24 . . 0.1(5)
C19 C21 C22 C23 . . -177.2(3)
C21 C22 C24 C17 . . -0.5(5)
C23 C22 C24 C17 . . 176.7(3)
C18 C17 C24 C22 . . -0.1(5)
P1 C17 C24 C22 . . -175.2(3)
